data_2008299
loop_
_publ_author_name
'Lavender, Emma S.'
'Ferguson, George'
'Glidewell, Christopher'

_publ_section_title
;
 Self-assembled triple helices in the hydrogen-bonded structure of
 2,2'-biphenol--4,4'-bipyridyl (1/1)
;
_journal_issue 3
_journal_name_full 'Acta Crystallographica Section C'
_journal_page_first 430
_journal_page_last 432
_journal_paper_doi 10.1107/S0108270198012980
_journal_volume 55
_journal_year 1999
_chemical_formula_moiety 'C12 H10 O2, C10 H8 N2'
_chemical_formula_sum 'C22 H18 N2 O2'
_chemical_formula_weight 342.38
_chemical_name_systematic
;
2,2'-Biphenol--4,4'-bipyridyl (1/1)
;
_space_group_IT_number 14
_symmetry_cell_setting monoclinic
_symmetry_space_group_name_Hall '-P 2yn'
_symmetry_space_group_name_H-M 'P 1 21/n 1'
_cell_angle_alpha 90.00
_cell_angle_beta 93.982(12)
_cell_angle_gamma 90.00
_cell_formula_units_Z 4
_cell_length_a 10.8952(17)
_cell_length_b 9.9647(10)
_cell_length_c 16.288(4)
_cell_measurement_reflns_used 25
_cell_measurement_temperature 294.0(10)
_cell_measurement_theta_max 18.82
_cell_measurement_theta_min 8.62
_cell_volume 1764.1(5)
_computing_cell_refinement 'SET4 & CELDIM (Enraf-Nonius, 1992)'
_computing_data_collection 'CAD4 (Enraf-Nonius, 1992)'
_computing_data_reduction 'DATRD2 in NRCVAX96 (Gabe et al., 1989)'
_computing_molecular_graphics 'NRCVAX96, ORTEP (Johnson, 1976) and PLATON (Spek, 1998)'
_computing_publication_material 'NRCVAX96, SHELXL97  and WordPerfect Macro PREP8 (Ferguson, 1998)'
_computing_structure_refinement 'NRCVAX96 and SHELXL97 (Sheldrick, 1997b)'
_computing_structure_solution 'SHELXS97 (Sheldrick, 1997a)'
_diffrn_ambient_temperature 294.0(10)
_diffrn_measured_fraction_theta_full 0.999
_diffrn_measured_fraction_theta_max 0.999
_diffrn_measurement_device 'Enraf-Nonius CAD-4'
_diffrn_measurement_method \q/2\q
_diffrn_radiation_monochromator graphite
_diffrn_radiation_source 'X-ray tube'
_diffrn_radiation_type 'Molybdenum K\a'
_diffrn_radiation_wavelength 0.71073
_diffrn_reflns_av_R_equivalents 0.017
_diffrn_reflns_av_sigmaI/netI 0.0631
_diffrn_reflns_limit_h_max 13
_diffrn_reflns_limit_h_min -13
_diffrn_reflns_limit_k_max 12
_diffrn_reflns_limit_k_min 0
_diffrn_reflns_limit_l_max 19
_diffrn_reflns_limit_l_min 0
_diffrn_reflns_number 3385
_diffrn_reflns_theta_full 25.43
_diffrn_reflns_theta_max 25.43
_diffrn_reflns_theta_min 2.18
_diffrn_standards_decay_% 'no decay, variation 0.5'
_diffrn_standards_interval_time 120
_diffrn_standards_number 3
_exptl_absorpt_coefficient_mu 0.084
_exptl_absorpt_correction_T_max 1.0000
_exptl_absorpt_correction_T_min 1.0000
_exptl_absorpt_correction_type none
_exptl_crystal_colour colourless
_exptl_crystal_density_diffrn 1.289
_exptl_crystal_density_meas ?
_exptl_crystal_description plate
_exptl_crystal_F_000 720
_exptl_crystal_size_max 0.40
_exptl_crystal_size_mid 0.38
_exptl_crystal_size_min 0.10
_refine_diff_density_max 0.182
_refine_diff_density_min -0.172
_refine_ls_extinction_coef 0.0069(10)
_refine_ls_extinction_method SHELXL
_refine_ls_goodness_of_fit_ref 0.905
_refine_ls_hydrogen_treatment constr
_refine_ls_matrix_type full
_refine_ls_number_parameters 238
_refine_ls_number_reflns 3274
_refine_ls_number_restraints 0
_refine_ls_restrained_S_all 0.905
_refine_ls_R_factor_all 0.1111
_refine_ls_R_factor_gt 0.0377
_refine_ls_shift/su_max 0.000
_refine_ls_shift/su_mean 0.000
_refine_ls_structure_factor_coef Fsqd
_refine_ls_weighting_details 'w = 1/[\s^2^(Fo^2^)+(0.0574P)^2^] where P=(Fo^2^+2Fc^2^)/3'
_refine_ls_weighting_scheme calc
_refine_ls_wR_factor_ref 0.1039
_reflns_number_gt 1653
_reflns_number_total 3274
_reflns_threshold_expression I>2\s(I)
_cod_data_source_file sk1245.cif
_cod_data_source_block 9837
_cod_depositor_comments
;
The following automatic conversions were performed:

'_exptl_crystal_density_meas' value 'not measured' was changed to '?'
- the value is perceived as not measured.

Automatic conversion script
Id: cif_fix_values 3008 2015-01-20 13:52:24Z robertas 

The following automatic conversions were performed:

'_refine_ls_weighting_scheme' value 'calc w =
1/[\s^2^(Fo^2^)+(0.0574P)^2^] where P=(Fo^2^+2Fc^2^)/3' was changed
to 'calc'. New tag '_refine_ls_weighting_details' was created. The
value of the new tag was set to 'w = 1/[\s^2^(Fo^2^)+(0.0574P)^2^]
where P=(Fo^2^+2Fc^2^)/3'.

Automatic conversion script
Id: cif_fix_values 3143 2015-03-26 13:38:13Z robertas 
;
_cod_original_sg_symbol_H-M 'P 21/n'
_cod_database_code 2008299
_cod_database_fobs_code 2008299

loop_
_symmetry_equiv_pos_as_xyz
'x, y, z'
'-x+1/2, y+1/2, -z+1/2'
'-x, -y, -z'
'x-1/2, -y-1/2, z-1/2'

loop_
_atom_site_label
_atom_site_fract_x
_atom_site_fract_y
_atom_site_fract_z
_atom_site_U_iso_or_equiv
_atom_site_adp_type
_atom_site_calc_flag
_atom_site_refinement_flags
_atom_site_occupancy
_atom_site_disorder_assembly
_atom_site_disorder_group
_atom_site_type_symbol
O1 0.08612(13) -0.03570(13) 0.36120(9) 0.0579(4) Uani d . 1 . . O
O2 0.16921(13) -0.46134(12) 0.41877(8) 0.0531(4) Uani d . 1 . . O
C11 0.01306(16) -0.23801(18) 0.41580(10) 0.0361(4) Uani d . 1 . . C
C12 -0.00394(17) -0.13003(18) 0.36153(11) 0.0411(5) Uani d . 1 . . C
C13 -0.10837(19) -0.1229(2) 0.30851(12) 0.0539(6) Uani d . 1 . . C
C14 -0.19623(19) -0.2219(2) 0.30817(13) 0.0586(6) Uani d . 1 . . C
C15 -0.18159(19) -0.3288(2) 0.36115(13) 0.0560(6) Uani d . 1 . . C
C16 -0.07787(17) -0.33595(19) 0.41409(12) 0.0463(5) Uani d . 1 . . C
C21 0.12501(16) -0.24903(18) 0.47406(10) 0.0366(4) Uani d . 1 . . C
C22 0.19926(16) -0.36386(18) 0.47466(11) 0.0392(5) Uani d . 1 . . C
C23 0.30128(18) -0.3742(2) 0.52993(12) 0.0493(5) Uani d . 1 . . C
C24 0.33077(19) -0.2717(2) 0.58449(12) 0.0551(6) Uani d . 1 . . C
C25 0.2597(2) -0.1579(2) 0.58425(12) 0.0534(6) Uani d . 1 . . C
C26 0.15835(18) -0.14702(19) 0.52938(11) 0.0458(5) Uani d . 1 . . C
C31 0.07785(16) 0.43309(18) 0.18620(11) 0.0378(4) Uani d . 1 . . C
C32 0.02882(18) 0.4189(2) 0.26230(12) 0.0478(5) Uani d . 1 . . C
C33 0.01106(19) 0.2932(2) 0.29365(13) 0.0567(6) Uani d . 1 . . C
N34 0.03593(17) 0.18050(18) 0.25496(12) 0.0602(5) Uani d . 1 . . N
C35 0.0780(2) 0.1945(2) 0.18045(15) 0.0650(6) Uani d . 1 . . C
C36 0.1007(2) 0.31595(18) 0.14475(13) 0.0538(6) Uani d . 1 . . C
C41 0.11094(16) 0.56638(18) 0.15429(11) 0.0363(4) Uani d . 1 . . C
C42 0.12901(19) 0.5881(2) 0.07205(12) 0.0498(5) Uani d . 1 . . C
C43 0.1644(2) 0.7118(2) 0.04595(13) 0.0611(6) Uani d . 1 . . C
N44 0.18311(16) 0.81736(16) 0.09588(12) 0.0570(5) Uani d . 1 . . N
C45 0.16455(19) 0.7968(2) 0.17451(14) 0.0520(5) Uani d . 1 . . C
C46 0.12949(18) 0.67619(18) 0.20610(12) 0.0446(5) Uani d . 1 . . C
H1 0.0649 0.0240 0.3286 0.087 Uiso calc R 1 . . H
H2 0.2170 -0.5245 0.4259 0.080 Uiso calc R 1 . . H
H13 -0.1193 -0.0505 0.2727 0.065 Uiso calc R 1 . . H
H14 -0.2659 -0.2164 0.2719 0.070 Uiso calc R 1 . . H
H15 -0.2412 -0.3956 0.3612 0.067 Uiso calc R 1 . . H
H16 -0.0683 -0.4085 0.4498 0.056 Uiso calc R 1 . . H
H23 0.3501 -0.4508 0.5302 0.059 Uiso calc R 1 . . H
H24 0.3991 -0.2796 0.6217 0.066 Uiso calc R 1 . . H
H25 0.2799 -0.0886 0.6210 0.064 Uiso calc R 1 . . H
H26 0.1109 -0.0694 0.5293 0.055 Uiso calc R 1 . . H
H32 0.0081 0.4945 0.2919 0.057 Uiso calc R 1 . . H
H33 -0.0203 0.2867 0.3452 0.068 Uiso calc R 1 . . H
H35 0.0930 0.1171 0.1508 0.078 Uiso calc R 1 . . H
H36 0.1312 0.3193 0.0929 0.065 Uiso calc R 1 . . H
H42 0.1170 0.5184 0.0344 0.060 Uiso calc R 1 . . H
H43 0.1762 0.7231 -0.0096 0.073 Uiso calc R 1 . . H
H45 0.1761 0.8687 0.2106 0.062 Uiso calc R 1 . . H
H46 0.1182 0.6681 0.2620 0.054 Uiso calc R 1 . . H

loop_
_atom_site_aniso_label
_atom_site_aniso_U_11
_atom_site_aniso_U_22
_atom_site_aniso_U_33
_atom_site_aniso_U_12
_atom_site_aniso_U_13
_atom_site_aniso_U_23
O1 0.0636(10) 0.0444(9) 0.0647(10) -0.0045(7) -0.0033(8) 0.0194(7)
O2 0.0622(9) 0.0384(8) 0.0573(9) 0.0137(7) -0.0055(7) -0.0078(7)
C11 0.0414(10) 0.0359(10) 0.0319(9) 0.0058(8) 0.0095(8) -0.0029(8)
C12 0.0480(12) 0.0356(10) 0.0404(11) 0.0030(9) 0.0078(9) -0.0017(9)
C13 0.0563(13) 0.0553(13) 0.0496(13) 0.0093(11) -0.0011(11) 0.0069(11)
C14 0.0454(12) 0.0728(16) 0.0563(14) 0.0061(12) -0.0050(10) -0.0068(13)
C15 0.0463(13) 0.0602(15) 0.0620(14) -0.0077(10) 0.0076(11) -0.0060(12)
C16 0.0468(12) 0.0453(12) 0.0480(12) -0.0003(9) 0.0112(10) 0.0026(10)
C21 0.0436(11) 0.0345(10) 0.0324(10) -0.0020(9) 0.0077(8) 0.0048(8)
C22 0.0485(12) 0.0339(10) 0.0356(11) -0.0005(9) 0.0066(9) 0.0025(9)
C23 0.0528(13) 0.0456(12) 0.0495(13) 0.0061(10) 0.0017(10) 0.0123(11)
C24 0.0533(13) 0.0664(15) 0.0445(12) -0.0058(12) -0.0041(10) 0.0103(12)
C25 0.0645(14) 0.0533(14) 0.0422(12) -0.0108(11) 0.0012(11) -0.0056(10)
C26 0.0569(13) 0.0395(11) 0.0417(11) 0.0024(10) 0.0087(10) -0.0021(9)
C31 0.0373(10) 0.0362(10) 0.0398(11) 0.0010(8) 0.0032(8) 0.0019(9)
C32 0.0522(12) 0.0480(12) 0.0441(12) -0.0059(10) 0.0094(9) 0.0006(10)
C33 0.0587(14) 0.0616(15) 0.0504(13) -0.0093(11) 0.0081(10) 0.0135(12)
N34 0.0619(12) 0.0473(12) 0.0714(14) -0.0047(9) 0.0051(10) 0.0184(10)
C35 0.0825(17) 0.0376(12) 0.0766(17) 0.0038(12) 0.0185(13) 0.0031(12)
C36 0.0756(15) 0.0348(11) 0.0528(13) 0.0064(10) 0.0183(11) 0.0009(10)
C41 0.0349(10) 0.0350(10) 0.0395(11) 0.0014(8) 0.0058(8) 0.0019(9)
C42 0.0665(14) 0.0393(11) 0.0445(12) -0.0092(10) 0.0105(10) -0.0009(10)
C43 0.0784(16) 0.0573(15) 0.0489(13) -0.0135(12) 0.0130(11) 0.0099(12)
N44 0.0610(12) 0.0424(11) 0.0672(13) -0.0130(8) 0.0020(9) 0.0096(10)
C45 0.0581(13) 0.0380(12) 0.0586(14) -0.0033(10) -0.0055(10) -0.0030(10)
C46 0.0538(12) 0.0379(11) 0.0418(11) -0.0012(9) 0.0017(9) -0.0008(9)

loop_
_atom_type_symbol
_atom_type_description
_atom_type_scat_dispersion_real
_atom_type_scat_dispersion_imag
_atom_type_scat_source
C C 0.0033 0.0016 'International Tables Vol C Tables 4.2.6.8 and 6.1.1.4'
H H 0.0000 0.0000 'International Tables Vol C Tables 4.2.6.8 and 6.1.1.4'
N N 0.0061 0.0033 'International Tables Vol C Tables 4.2.6.8 and 6.1.1.4'
O O 0.0106 0.0060 'International Tables Vol C Tables 4.2.6.8 and 6.1.1.4'

loop_
_geom_angle_atom_site_label_1
_geom_angle_atom_site_label_2
_geom_angle_atom_site_label_3
_geom_angle
_geom_angle_publ_flag
C12 C11 C16 117.73(17) no
C12 C11 C21 121.63(16) no
C16 C11 C21 120.65(16) no
O1 C12 C11 118.11(16) y
O1 C12 C13 121.69(18) y
C11 C12 C13 120.17(18) no
C12 C13 C14 120.6(2) no
C13 C14 C15 120.3(2) no
C14 C15 C16 119.3(2) no
C11 C16 C15 122.01(19) no
C11 C21 C22 120.61(16) no
C11 C21 C26 121.48(16) no
C22 C21 C26 117.91(17) no
O2 C22 C21 117.91(16) y
O2 C22 C23 121.90(17) y
C21 C22 C23 120.17(17) no
C22 C23 C24 120.32(19) no
C23 C24 C25 120.30(19) no
C24 C25 C26 119.60(19) no
C21 C26 C25 121.69(18) no
C32 C31 C36 116.34(17) no
C32 C31 C41 121.48(16) no
C36 C31 C41 122.07(16) no
C31 C32 C33 119.82(19) no
C32 C33 N34 123.94(19) no
C33 N34 C35 116.02(18) y
N34 C35 C36 124.1(2) no
C31 C36 C35 119.67(19) no
C31 C41 C42 122.33(16) no
C31 C41 C46 121.51(16) no
C42 C41 C46 116.13(17) no
C41 C42 C43 120.26(19) no
C42 C43 N44 123.66(19) no
C43 N44 C45 116.02(17) y
N44 C45 C46 124.3(2) no
C41 C46 C45 119.67(18) no

loop_
_geom_bond_atom_site_label_1
_geom_bond_atom_site_label_2
_geom_bond_site_symmetry_2
_geom_bond_distance
_geom_bond_publ_flag
O1 C12 . 1.359(2) y
O2 C22 . 1.356(2) y
C11 C12 . 1.397(2) no
C11 C16 . 1.390(2) no
C11 C21 . 1.497(2) y
C12 C13 . 1.382(3) no
C13 C14 . 1.374(3) no
C14 C15 . 1.374(3) no
C15 C16 . 1.375(3) no
C21 C22 . 1.401(2) no
C21 C26 . 1.390(2) no
C22 C23 . 1.385(3) no
C23 C24 . 1.377(3) no
C24 C25 . 1.373(3) no
C25 C26 . 1.376(3) no
C31 C32 . 1.391(2) no
C31 C36 . 1.380(2) no
C31 C41 . 1.480(2) y
C32 C33 . 1.372(3) no
C33 N34 . 1.325(3) no
N34 C35 . 1.334(3) no
C35 C36 . 1.372(3) no
C41 C42 . 1.384(3) no
C41 C46 . 1.388(2) no
C42 C43 . 1.368(3) no
C43 N44 . 1.336(3) no
N44 C45 . 1.327(3) no
C45 C46 . 1.372(3) no

loop_
_geom_hbond_atom_site_label_D
_geom_hbond_atom_site_label_H
_geom_hbond_atom_site_label_A
_geom_hbond_site_symmetry_A
_geom_hbond_distance_DH
_geom_hbond_distance_HA
_geom_hbond_distance_DA
_geom_hbond_angle_DHA
_geom_hbond_publ_flag
O1 H1 N34 . 0.82 1.98 2.793(3) 172 yes
O2 H2 N44 2_535 0.82 1.96 2.750(3) 161 yes

loop_
_geom_torsion_atom_site_label_1
_geom_torsion_atom_site_label_2
_geom_torsion_atom_site_label_3
_geom_torsion_atom_site_label_4
_geom_torsion
_geom_torsion_publ_flag
C16 C11 C12 O1 -178.22(16) no
C21 C11 C12 O1 1.8(3) no
C16 C11 C12 C13 0.0(3) no
C21 C11 C12 C13 179.99(17) no
O1 C12 C13 C14 177.84(19) no
C11 C12 C13 C14 -0.3(3) no
C12 C13 C14 C15 0.5(3) no
C13 C14 C15 C16 -0.4(3) no
C14 C15 C16 C11 0.0(3) no
C12 C11 C16 C15 0.1(3) no
C21 C11 C16 C15 -179.85(18) no
C16 C11 C21 C26 -124.39(19) y
C12 C11 C21 C26 55.6(2) y
C16 C11 C21 C22 55.2(2) y
C12 C11 C21 C22 -124.75(19) y
C26 C21 C22 O2 -177.74(16) no
C11 C21 C22 O2 2.6(2) no
C26 C21 C22 C23 0.9(3) no
C11 C21 C22 C23 -178.71(17) no
O2 C22 C23 C24 178.37(17) no
C21 C22 C23 C24 -0.2(3) no
C22 C23 C24 C25 -0.4(3) no
C23 C24 C25 C26 0.3(3) no
C24 C25 C26 C21 0.4(3) no
C22 C21 C26 C25 -1.0(3) no
C11 C21 C26 C25 178.60(18) no
C36 C31 C32 C33 2.9(3) no
C41 C31 C32 C33 -173.31(18) no
C31 C32 C33 N34 -1.3(3) no
C32 C33 N34 C35 -1.5(3) no
C33 N34 C35 C36 2.7(3) no
N34 C35 C36 C31 -1.0(4) no
C32 C31 C36 C35 -1.9(3) no
C41 C31 C36 C35 174.33(19) no
C36 C31 C41 C42 21.2(3) y
C32 C31 C41 C42 -162.78(19) y
C36 C31 C41 C46 -156.69(19) y
C32 C31 C41 C46 19.3(3) y
C46 C41 C42 C43 0.7(3) no
C31 C41 C42 C43 -177.31(19) no
C41 C42 C43 N44 -0.3(3) no
C42 C43 N44 C45 -0.4(3) no
C43 N44 C45 C46 0.6(3) no
N44 C45 C46 C41 -0.2(3) no
C42 C41 C46 C45 -0.5(3) no
C31 C41 C46 C45 177.57(17) no

loop_
_cod_related_entry_id
_cod_related_entry_database
_cod_related_entry_code
1 ChemSpider 21136516
